data_7103189
loop_
_publ_author_name
'Humphrey, Simon M'
'Oungoulian, Shaunt E'
'Yoon, Ji Woong'
'Hwang, Young Kyu'
'Wise, Erica R'
'Chang, Jong-San'

_publ_section_title
;
 Hysteretic sorption of light gases by a porous metal-organic framework
 containing tris(para-carboxylated) triphenylphosphine oxide.
;
_journal_issue 25
_journal_name_full 'Chemical communications (Cambridge, England)'
_journal_page_first 2891
_journal_page_last 2893
_journal_paper_doi 10.1039/b802809e
_journal_year 2008
_chemical_formula_moiety 'C42 H31 O18 P2 Zn3'
_chemical_formula_sum 'C42 H31 O18 P2 Zn3'
_chemical_formula_weight 1081.72
_chemical_name_systematic
;
?
;
_space_group_IT_number 205
_symmetry_cell_setting cubic
_symmetry_space_group_name_Hall '-P 2ac 2ab 3'
_symmetry_space_group_name_H-M 'P a -3'
_atom_sites_solution_hydrogens geom
_atom_sites_solution_primary direct
_atom_sites_solution_secondary difmap
_audit_creation_method SHELXL-97
_cell_angle_alpha 90.00
_cell_angle_beta 90.00
_cell_angle_gamma 90.00
_cell_formula_units_Z 8
_cell_length_a 22.9079(9)
_cell_length_b 22.9079(9)
_cell_length_c 22.9079(9)
_cell_measurement_reflns_used 22240
_cell_measurement_temperature 180(2)
_cell_measurement_theta_max 24.11
_cell_measurement_theta_min 1.02
_cell_volume 12021.4(8)
_computing_cell_refinement 'HKL Scalepack (Otwinowski & Minor 1997)'
_computing_data_reduction
;
HKL Denzo and Scalepack (Otwinowski & Minor 1997)
;
_computing_publication_material 'SHELXL-97 (Sheldrick 1997)'
_computing_structure_refinement 'SHELXL-97 (Sheldrick 1997)'
_computing_structure_solution 'SIR-92 (Altomare et al. 1994)'
_diffrn_ambient_temperature 180(2)
_diffrn_measured_fraction_theta_full 0.991
_diffrn_measured_fraction_theta_max 0.991
_diffrn_measurement_device_type 'Nonius Kappa CCD'
_diffrn_measurement_method 'Thin slice \w and \f scans'
_diffrn_radiation_source 'fine-focus sealed tube'
_diffrn_radiation_type MoK\a
_diffrn_radiation_wavelength 0.71073
_diffrn_reflns_av_R_equivalents 0.0943
_diffrn_reflns_av_sigmaI/netI 0.0811
_diffrn_reflns_limit_h_max 24
_diffrn_reflns_limit_h_min -22
_diffrn_reflns_limit_k_max 24
_diffrn_reflns_limit_k_min -16
_diffrn_reflns_limit_l_max 6
_diffrn_reflns_limit_l_min -21
_diffrn_reflns_number 10121
_diffrn_reflns_theta_full 22.49
_diffrn_reflns_theta_max 22.49
_diffrn_reflns_theta_min 3.56
_exptl_absorpt_coefficient_mu 1.297
_exptl_absorpt_correction_T_max 0.943
_exptl_absorpt_correction_T_min 0.841
_exptl_absorpt_correction_type multi-scan
_exptl_absorpt_process_details
;
multi-scan from symmetry-related measurements
Sortav (Blessing 1995)
;
_exptl_crystal_colour colorless
_exptl_crystal_density_diffrn 1.195
_exptl_crystal_density_method 'not measured'
_exptl_crystal_description prism
_exptl_crystal_F_000 4376
_exptl_crystal_size_max 0.18
_exptl_crystal_size_mid 0.16
_exptl_crystal_size_min 0.16
_platon_squeeze_void_average_x -0.016
_platon_squeeze_void_average_y 0.005
_platon_squeeze_void_average_z 0.004
_platon_squeeze_void_count_electrons 158.6
_platon_squeeze_void_volume 5340.5
_refine_diff_density_max 1.297
_refine_diff_density_min -0.541
_refine_diff_density_rms 0.172
_refine_ls_extinction_method none
_refine_ls_goodness_of_fit_ref 1.013
_refine_ls_hydrogen_treatment mixed
_refine_ls_matrix_type full
_refine_ls_number_parameters 203
_refine_ls_number_reflns 2602
_refine_ls_number_restraints 4
_refine_ls_restrained_S_all 1.023
_refine_ls_R_factor_all 0.1462
_refine_ls_R_factor_gt 0.1040
_refine_ls_shift/su_max 0.000
_refine_ls_shift/su_mean 0.000
_refine_ls_structure_factor_coef Fsqd
_refine_ls_weighting_details 'calc w=1/[\s^2^(Fo^2^)+(0.1972P)^2^+0.0000P] where P=(Fo^2^+2Fc^2^)/3'
_refine_ls_weighting_scheme calc
_refine_ls_wR_factor_gt 0.2589
_refine_ls_wR_factor_ref 0.2915
_reflns_number_gt 1600
_reflns_number_total 2602
_reflns_threshold_expression >2sigma(I)
_cod_data_source_file b802809e.txt
_cod_data_source_block pcm4a_SQUEEZE
_cod_original_sg_symbol_H-M Pa-3
_cod_database_code 7103189

loop_
_symmetry_equiv_pos_as_xyz
'x, y, z'
'-x+1/2, -y, z+1/2'
'-x, y+1/2, -z+1/2'
'x+1/2, -y+1/2, -z'
'z, x, y'
'z+1/2, -x+1/2, -y'
'-z+1/2, -x, y+1/2'
'-z, x+1/2, -y+1/2'
'y, z, x'
'-y, z+1/2, -x+1/2'
'y+1/2, -z+1/2, -x'
'-y+1/2, -z, x+1/2'
'-x, -y, -z'
'x-1/2, y, -z-1/2'
'x, -y-1/2, z-1/2'
'-x-1/2, y-1/2, z'
'-z, -x, -y'
'-z-1/2, x-1/2, y'
'z-1/2, x, -y-1/2'
'z, -x-1/2, y-1/2'
'-y, -z, -x'
'y, -z-1/2, x-1/2'
'-y-1/2, z-1/2, x'
'y-1/2, z, -x-1/2'

loop_
_atom_site_label
_atom_site_type_symbol
_atom_site_fract_x
_atom_site_fract_y
_atom_site_fract_z
_atom_site_U_iso_or_equiv
_atom_site_adp_type
_atom_site_occupancy
_atom_site_symmetry_multiplicity
_atom_site_calc_flag
_atom_site_refinement_flags
_atom_site_disorder_assembly
_atom_site_disorder_group
Zn1 Zn 0.22626(6) 0.71180(6) 0.32500(5) 0.0512(6) Uani 1 1 d . . .
P1 P 0.35951(11) 0.35951(11) 0.35951(11) 0.0367(11) Uani 1 3 d S . .
O1P O 0.3219(4) 0.3219(4) 0.3219(4) 0.061(4) Uani 1 3 d S . .
P2 P 0.35183(11) 0.85183(11) 0.64817(11) 0.0329(11) Uani 1 3 d S . .
O2P O 0.3134(4) 0.8134(4) 0.6866(4) 0.054(3) Uani 1 3 d S . .
O1 O 0.2481(4) 0.6304(4) 0.3259(4) 0.075(3) Uani 1 1 d . . .
O2 O 0.3398(4) 0.6534(4) 0.3211(5) 0.088(3) Uani 1 1 d . . .
O3 O 0.2656(4) 0.7471(3) 0.3911(3) 0.064(2) Uani 1 1 d . . .
O4 O 0.3021(3) 0.8341(3) 0.3569(3) 0.054(2) Uani 1 1 d . . .
O5 O 0.2486(2) 0.7514(2) 0.2514(2) 0.025(2) Uani 1 3 d SD . .
H5A H 0.2738 0.7262 0.2262 0.030 Uiso 1 3 calc SRD . .
O6 O 0.3242(2) 0.7298(2) 0.2872(2) 0.0236(13) Uani 1 1 d D . .
H6A H 0.322(3) 0.749(3) 0.3212(18) 0.028 Uiso 1 1 d D . .
H6B H 0.351(3) 0.746(3) 0.263(2) 0.028 Uiso 1 1 d D . .
C1 C 0.3452(4) 0.4362(4) 0.3486(4) 0.041(2) Uani 1 1 d . . .
C2 C 0.3884(4) 0.4764(4) 0.3401(5) 0.052(3) Uani 1 1 d . . .
H2 H 0.4282 0.4646 0.3394 0.062 Uiso 1 1 calc R . .
C3 C 0.3730(5) 0.5360(5) 0.3322(5) 0.055(3) Uani 1 1 d . . .
H3 H 0.4028 0.5640 0.3257 0.066 Uiso 1 1 calc R . .
C4 C 0.3170(5) 0.5536(5) 0.3338(6) 0.060(3) Uani 1 1 d . . .
C5 C 0.2740(5) 0.5127(5) 0.3449(6) 0.063(3) Uani 1 1 d . . .
H5 H 0.2344 0.5247 0.3484 0.076 Uiso 1 1 calc R . .
C6 C 0.2884(5) 0.4538(5) 0.3509(6) 0.060(3) Uani 1 1 d . . .
H6 H 0.2584 0.4258 0.3567 0.071 Uiso 1 1 calc R . .
C7 C 0.3023(6) 0.6172(6) 0.3241(6) 0.074(4) Uani 1 1 d . . .
C8 C 0.3375(4) 0.8379(4) 0.5720(4) 0.036(2) Uani 1 1 d . . .
C9 C 0.3378(5) 0.8816(5) 0.5300(4) 0.051(3) Uani 1 1 d . . .
H9 H 0.3448 0.9210 0.5407 0.062 Uiso 1 1 calc R . .
C10 C 0.3277(5) 0.8666(5) 0.4722(5) 0.050(3) Uani 1 1 d . . .
H10 H 0.3325 0.8953 0.4426 0.060 Uiso 1 1 calc R . .
C11 C 0.3109(5) 0.8119(4) 0.4573(4) 0.045(3) Uani 1 1 d . . .
C12 C 0.3098(7) 0.7709(5) 0.5007(6) 0.089(5) Uani 1 1 d . . .
H12 H 0.2980 0.7323 0.4912 0.106 Uiso 1 1 calc R . .
C13 C 0.3249(6) 0.7830(5) 0.5567(5) 0.072(4) Uani 1 1 d . . .
H13 H 0.3265 0.7527 0.5849 0.086 Uiso 1 1 calc R . .
C14 C 0.2923(5) 0.7961(6) 0.3965(5) 0.061(3) Uani 1 1 d . . .

loop_
_atom_site_aniso_label
_atom_site_aniso_U_11
_atom_site_aniso_U_22
_atom_site_aniso_U_33
_atom_site_aniso_U_23
_atom_site_aniso_U_13
_atom_site_aniso_U_12
Zn1 0.0507(9) 0.0585(10) 0.0443(9) 0.0037(6) -0.0053(6) -0.0096(6)
P1 0.0367(11) 0.0367(11) 0.0367(11) 0.0054(12) 0.0054(12) 0.0054(12)
O1P 0.061(4) 0.061(4) 0.061(4) 0.022(5) 0.022(5) 0.022(5)
P2 0.0329(11) 0.0329(11) 0.0329(11) -0.0028(11) -0.0028(11) 0.0028(11)
O2P 0.054(3) 0.054(3) 0.054(3) -0.015(4) -0.015(4) 0.015(4)
O1 0.074(6) 0.055(5) 0.094(7) 0.009(5) -0.008(5) 0.002(4)
O2 0.066(6) 0.047(5) 0.152(10) 0.002(5) 0.030(6) -0.011(5)
O3 0.095(6) 0.044(5) 0.054(5) -0.011(4) -0.037(5) 0.007(4)
O4 0.076(5) 0.048(5) 0.039(4) -0.013(4) -0.006(4) 0.004(4)
O5 0.025(2) 0.025(2) 0.025(2) 0.004(3) -0.004(3) -0.004(3)
O6 0.013(3) 0.025(3) 0.032(3) 0.006(3) -0.013(2) -0.008(2)
C1 0.038(6) 0.050(6) 0.036(6) 0.002(5) 0.011(5) 0.009(5)
C2 0.032(6) 0.041(7) 0.083(8) 0.015(6) 0.001(5) 0.001(5)
C3 0.045(7) 0.058(8) 0.061(7) 0.009(6) -0.004(5) -0.007(6)
C4 0.053(8) 0.036(6) 0.092(9) -0.001(6) 0.015(6) 0.012(6)
C5 0.040(7) 0.056(8) 0.094(10) 0.022(7) -0.004(6) 0.005(6)
C6 0.051(8) 0.038(6) 0.090(9) 0.020(6) 0.002(6) -0.003(5)
C7 0.042(8) 0.076(10) 0.104(11) 0.023(8) 0.024(7) 0.013(7)
C8 0.040(6) 0.030(6) 0.038(6) -0.007(4) -0.013(4) 0.010(4)
C9 0.072(8) 0.053(7) 0.030(6) -0.011(5) 0.002(5) -0.006(6)
C10 0.064(7) 0.039(7) 0.048(7) 0.002(5) -0.002(5) -0.004(5)
C11 0.066(7) 0.024(6) 0.046(6) -0.013(5) -0.021(5) 0.024(5)
C12 0.168(15) 0.024(6) 0.074(9) -0.018(6) -0.071(10) 0.020(7)
C13 0.131(12) 0.036(7) 0.049(7) -0.003(5) -0.058(8) 0.017(7)
C14 0.065(8) 0.068(9) 0.050(7) -0.009(7) -0.030(6) 0.022(7)

loop_
_atom_type_symbol
_atom_type_description
_atom_type_scat_dispersion_real
_atom_type_scat_dispersion_imag
_atom_type_scat_source
C C 0.0033 0.0016 'International Tables Vol C Tables 4.2.6.8 and 6.1.1.4'
H H 0.0000 0.0000 'International Tables Vol C Tables 4.2.6.8 and 6.1.1.4'
O O 0.0106 0.0060 'International Tables Vol C Tables 4.2.6.8 and 6.1.1.4'
P P 0.1023 0.0942 'International Tables Vol C Tables 4.2.6.8 and 6.1.1.4'
Zn Zn 0.2839 1.4301 'International Tables Vol C Tables 4.2.6.8 and 6.1.1.4'

loop_
_geom_angle_atom_site_label_1
_geom_angle_atom_site_label_2
_geom_angle_atom_site_label_3
_geom_angle
_geom_angle_site_symmetry_1
_geom_angle_site_symmetry_3
_geom_angle_publ_flag
O1 Zn1 O3 105.9(3) . . ?
O1 Zn1 O4 95.4(4) . 7_564 ?
O3 Zn1 O4 116.1(3) . 7_564 ?
O1 Zn1 O5 112.7(4) . . ?
O3 Zn1 O5 110.7(3) . . ?
O4 Zn1 O5 114.8(3) 7_564 . ?
O1 Zn1 O6 72.8(3) . 7_564 ?
O3 Zn1 O6 158.6(3) . 7_564 ?
O4 Zn1 O6 85.1(3) 7_564 7_564 ?
O5 Zn1 O6 53.55(19) . 7_564 ?
O1 Zn1 O6 86.0(3) . . ?
O3 Zn1 O6 77.3(3) . . ?
O4 Zn1 O6 165.3(3) 7_564 . ?
O5 Zn1 O6 51.92(19) . . ?
O6 Zn1 O6 81.4(3) 7_564 . ?
O1P P1 C1 112.2(3) . 5 ?
O1P P1 C1 112.2(3) . . ?
C1 P1 C1 106.7(4) 5 . ?
O1P P1 C1 112.2(3) . 9 ?
C1 P1 C1 106.7(4) 5 9 ?
C1 P1 C1 106.7(4) . 9 ?
O2P P2 C8 110.5(3) . . ?
O2P P2 C8 110.5(3) . 11_466 ?
C8 P2 C8 108.4(3) . 11_466 ?
O2P P2 C8 110.5(3) . 8_656 ?
C8 P2 C8 108.4(3) . 8_656 ?
C8 P2 C8 108.4(3) 11_466 8_656 ?
C7 O1 Zn1 118.7(9) . . ?
C14 O3 Zn1 131.4(7) . . ?
C14 O4 Zn1 126.4(7) . 10_655 ?
Zn1 O5 Zn1 106.8(3) 7_564 10_655 ?
Zn1 O5 Zn1 106.8(3) 7_564 . ?
Zn1 O5 Zn1 106.8(3) 10_655 . ?
Zn1 O5 H5A 112.0 7_564 . ?
Zn1 O5 H5A 112.0 10_655 . ?
Zn1 O5 H5A 112.0 . . ?
Zn1 O6 Zn1 83.16(19) 10_655 . ?
Zn1 O6 H6A 69(5) 10_655 . ?
Zn1 O6 H6A 74(4) . . ?
Zn1 O6 H6B 77(5) 10_655 . ?
Zn1 O6 H6B 155(5) . . ?
H6A O6 H6B 112(3) . . ?
C6 C1 C2 120.0(10) . . ?
C6 C1 P1 117.1(8) . . ?
C2 C1 P1 122.9(8) . . ?
C1 C2 C3 118.9(10) . . ?
C1 C2 H2 120.5 . . ?
C3 C2 H2 120.5 . . ?
C4 C3 C2 121.5(10) . . ?
C4 C3 H3 119.3 . . ?
C2 C3 H3 119.3 . . ?
C3 C4 C5 118.8(11) . . ?
C3 C4 C7 119.8(11) . . ?
C5 C4 C7 121.5(10) . . ?
C4 C5 C6 120.3(11) . . ?
C4 C5 H5 119.8 . . ?
C6 C5 H5 119.8 . . ?
C1 C6 C5 120.4(10) . . ?
C1 C6 H6 119.8 . . ?
C5 C6 H6 119.8 . . ?
O2 C7 O1 122.3(13) . . ?
O2 C7 C4 121.2(12) . . ?
O1 C7 C4 116.1(12) . . ?
C13 C8 C9 119.8(9) . . ?
C13 C8 P2 117.4(8) . . ?
C9 C8 P2 122.8(7) . . ?
C10 C9 C8 118.9(10) . . ?
C10 C9 H9 120.5 . . ?
C8 C9 H9 120.5 . . ?
C11 C10 C9 121.1(10) . . ?
C11 C10 H10 119.5 . . ?
C9 C10 H10 119.5 . . ?
C10 C11 C12 117.3(10) . . ?
C10 C11 C14 122.6(10) . . ?
C12 C11 C14 120.1(10) . . ?
C13 C12 C11 122.7(11) . . ?
C13 C12 H12 118.7 . . ?
C11 C12 H12 118.7 . . ?
C8 C13 C12 119.7(11) . . ?
C8 C13 H13 120.1 . . ?
C12 C13 H13 120.1 . . ?
O4 C14 O3 127.7(10) . . ?
O4 C14 C11 116.3(11) . . ?
O3 C14 C11 115.8(11) . . ?

loop_
_geom_bond_atom_site_label_1
_geom_bond_atom_site_label_2
_geom_bond_distance
_geom_bond_site_symmetry_2
_geom_bond_publ_flag
Zn1 O1 1.930(8) . ?
Zn1 O3 1.938(7) . ?
Zn1 O4 1.944(7) 7_564 ?
Zn1 O5 1.981(4) . ?
Zn1 O6 2.351(6) 7_564 ?
Zn1 O6 2.440(6) . ?
P1 O1P 1.492(16) . ?
P1 C1 1.805(10) 5 ?
P1 C1 1.805(10) . ?
P1 C1 1.805(10) 9 ?
P2 O2P 1.524(15) . ?
P2 C8 1.804(9) . ?
P2 C8 1.804(9) 11_466 ?
P2 C8 1.804(9) 8_656 ?
O1 C7 1.279(14) . ?
O2 C7 1.196(15) . ?
O3 C14 1.283(14) . ?
O4 C14 1.277(14) . ?
O4 Zn1 1.944(7) 10_655 ?
O5 Zn1 1.981(4) 7_564 ?
O5 Zn1 1.981(4) 10_655 ?
O5 H5A 1.0000 . ?
O6 Zn1 2.351(6) 10_655 ?
O6 H6A 0.90(2) . ?
O6 H6B 0.91(2) . ?
C1 C6 1.364(14) . ?
C1 C2 1.365(14) . ?
C2 C3 1.422(15) . ?
C2 H2 0.9500 . ?
C3 C4 1.345(15) . ?
C3 H3 0.9500 . ?
C4 C5 1.383(16) . ?
C4 C7 1.511(17) . ?
C5 C6 1.395(15) . ?
C5 H5 0.9500 . ?
C6 H6 0.9500 . ?
C8 C13 1.336(14) . ?
C8 C9 1.388(14) . ?
C9 C10 1.386(14) . ?
C9 H9 0.9500 . ?
C10 C11 1.354(14) . ?
C10 H10 0.9500 . ?
C11 C12 1.368(17) . ?
C11 C14 1.503(15) . ?
C12 C13 1.359(16) . ?
C12 H12 0.9500 . ?
C13 H13 0.9500 . ?

loop_
_platon_squeeze_void_nr
1
